data_7041457
loop_
_publ_author_name
'Wang, Chunhong'
'Xiang, Li'
'Leng, Xuebing'
'Chen, Yaofeng'

_publ_section_title
;
 Rare-earth metal hydrides supported by silicon-bridged boratabenzene
 fluorenyl ligands: synthesis, structure and reactivity.
;
_journal_issue 4
_journal_name_full 'Dalton transactions (Cambridge, England : 2003)'
_journal_page_first 1218
_journal_page_last 1227
_journal_paper_doi 10.1039/c6dt04441g
_journal_volume 46
_journal_year 2017
_chemical_formula_sum 'C28 H37 B N Nd O Si'
_chemical_formula_weight 586.73
_chemical_name_systematic
; 
 ? 
;
_space_group_IT_number 15
_symmetry_cell_setting monoclinic
_symmetry_space_group_name_Hall '-C 2yc'
_symmetry_space_group_name_H-M 'C 1 2/c 1'
_atom_sites_solution_hydrogens geom
_atom_sites_solution_primary direct
_atom_sites_solution_secondary difmap
_audit_creation_method SHELXL-97
_audit_update_record
;
2016-11-22 deposited with the CCDC.
2016-12-15 downloaded from the CCDC.
;
_cell_angle_alpha 90.00
_cell_angle_beta 114.2710(10)
_cell_angle_gamma 90.00
_cell_formula_units_Z 8
_cell_length_a 17.2615(14)
_cell_length_b 17.7040(14)
_cell_length_c 19.0871(15)
_cell_measurement_reflns_used 9939
_cell_measurement_temperature 140(2)
_cell_measurement_theta_max 30.60
_cell_measurement_theta_min 2.30
_cell_volume 5317.4(7)
_computing_cell_refinement 'Bruker SAINT'
_computing_data_collection 'Bruker APEX2'
_computing_data_reduction 'Bruker SAINT'
_computing_molecular_graphics 'Bruker SHELXTL'
_computing_publication_material 'Bruker SHELXTL'
_computing_structure_refinement 'SHELXL-97 (Sheldrick, 2008)'
_computing_structure_solution 'SHELXS-97 (Sheldrick, 2008)'
_diffrn_ambient_temperature 140(2)
_diffrn_measured_fraction_theta_full 0.991
_diffrn_measured_fraction_theta_max 0.991
_diffrn_measurement_device_type 'Bruker APEX-II CCD'
_diffrn_measurement_method '\f and \w scans'
_diffrn_radiation_monochromator graphite
_diffrn_radiation_source 'fine-focus sealed tube'
_diffrn_radiation_type MoK\a
_diffrn_radiation_wavelength 0.71073
_diffrn_reflns_av_R_equivalents 0.0276
_diffrn_reflns_av_sigmaI/netI 0.0294
_diffrn_reflns_limit_h_max 23
_diffrn_reflns_limit_h_min -24
_diffrn_reflns_limit_k_max 19
_diffrn_reflns_limit_k_min -25
_diffrn_reflns_limit_l_max 27
_diffrn_reflns_limit_l_min -27
_diffrn_reflns_number 26066
_diffrn_reflns_theta_full 30.70
_diffrn_reflns_theta_max 30.70
_diffrn_reflns_theta_min 1.73
_exptl_absorpt_coefficient_mu 2.018
_exptl_absorpt_correction_T_max 0.6883
_exptl_absorpt_correction_T_min 0.5385
_exptl_absorpt_correction_type multi-scan
_exptl_absorpt_process_details sadabs
_exptl_crystal_colour yellow
_exptl_crystal_density_diffrn 1.466
_exptl_crystal_density_method 'not measured'
_exptl_crystal_description block
_exptl_crystal_F_000 2392
_exptl_crystal_size_max 0.35
_exptl_crystal_size_mid 0.26
_exptl_crystal_size_min 0.20
_refine_diff_density_max 2.552
_refine_diff_density_min -1.269
_refine_diff_density_rms 0.137
_refine_ls_extinction_method none
_refine_ls_goodness_of_fit_ref 1.085
_refine_ls_hydrogen_treatment mixed
_refine_ls_matrix_type full
_refine_ls_number_parameters 305
_refine_ls_number_reflns 8186
_refine_ls_number_restraints 6
_refine_ls_restrained_S_all 1.089
_refine_ls_R_factor_all 0.0434
_refine_ls_R_factor_gt 0.0322
_refine_ls_shift/su_max 0.002
_refine_ls_shift/su_mean 0.000
_refine_ls_structure_factor_coef Fsqd
_refine_ls_weighting_details 'calc w=1/[\s^2^(Fo^2^)+(0.0489P)^2^+17.4829P] where P=(Fo^2^+2Fc^2^)/3'
_refine_ls_weighting_scheme calc
_refine_ls_wR_factor_gt 0.0844
_refine_ls_wR_factor_ref 0.0950
_reflns_number_gt 6899
_reflns_number_total 8186
_reflns_threshold_expression >2sigma(I)
_cod_data_source_file c6dt04441g2.cif
_cod_data_source_block 3-Nd
_cod_depositor_comments
;
The following automatic conversions were performed:

'_symmetry_cell_setting' value 'Monoclinic' changed to 'monoclinic'
according to
/usr/data/users/saulius/crontab/automatic-downloads/rss-feeds/RSC/lib/dictionaries/cif_core.dic
dictionary named 'cif_core.dic' version 2.4.2 from 2011-04-26.

Automatic conversion script
Id: cif_fix_values 4268 2015-11-12 08:31:59Z antanas 

 Adding full bibliography for 7041456--7041465.cif.
;
_cod_original_sg_symbol_H-M C2/c
_cod_database_code 7041457

loop_
_symmetry_equiv_pos_as_xyz
'x, y, z'
'-x, y, -z+1/2'
'x+1/2, y+1/2, z'
'-x+1/2, y+1/2, -z+1/2'
'-x, -y, -z'
'x, -y, z-1/2'
'-x+1/2, -y+1/2, -z'
'x+1/2, -y+1/2, z-1/2'

loop_
_atom_site_label
_atom_site_type_symbol
_atom_site_fract_x
_atom_site_fract_y
_atom_site_fract_z
_atom_site_U_iso_or_equiv
_atom_site_adp_type
_atom_site_occupancy
_atom_site_symmetry_multiplicity
_atom_site_calc_flag
_atom_site_refinement_flags
Nd1 Nd 0.927032(8) 0.187381(8) 0.801000(7) 0.01488(5) Uani 1 1 d .
N1 N 1.06917(18) 0.29545(16) 0.49982(16) 0.0266(5) Uani 1 1 d .
O1 O 0.86676(16) 0.31724(12) 0.77141(14) 0.0281(5) Uani 1 1 d .
Si1 Si 0.83746(5) 0.08259(4) 0.59451(4) 0.01683(14) Uani 1 1 d .
B1 B 1.0236(2) 0.24828(19) 0.53122(18) 0.0216(6) Uani 1 1 d .
C1 C 0.81815(16) 0.10175(15) 0.68179(14) 0.0161(4) Uani 1 1 d .
C2 C 0.75853(17) 0.15581(15) 0.68811(14) 0.0172(5) Uani 1 1 d .
C3 C 0.71041(18) 0.21452(17) 0.63784(15) 0.0217(5) Uani 1 1 d .
H3 H 0.7169 0.2246 0.5917 0.026 Uiso 1 1 calc R
C4 C 0.6546(2) 0.25643(18) 0.65646(18) 0.0275(6) Uani 1 1 d .
H4 H 0.6217 0.2945 0.6219 0.033 Uiso 1 1 calc R
C5 C 0.6447(2) 0.24453(19) 0.72544(19) 0.0292(6) Uani 1 1 d .
H5 H 0.6057 0.2746 0.7367 0.035 Uiso 1 1 calc R
C6 C 0.6912(2) 0.18978(18) 0.77662(18) 0.0253(6) Uani 1 1 d .
H6 H 0.6852 0.1825 0.8235 0.030 Uiso 1 1 calc R
C7 C 0.74815(17) 0.14434(16) 0.75862(15) 0.0192(5) Uani 1 1 d .
C8 C 0.79796(17) 0.07926(16) 0.79560(15) 0.0191(5) Uani 1 1 d .
C9 C 0.80543(19) 0.03891(17) 0.86202(16) 0.0227(5) Uani 1 1 d .
H9 H 0.7768 0.0560 0.8922 0.027 Uiso 1 1 calc R
C10 C 0.85437(19) -0.02504(18) 0.88240(17) 0.0248(6) Uani 1 1 d .
H10 H 0.8581 -0.0535 0.9258 0.030 Uiso 1 1 calc R
C11 C 0.89945(19) -0.04878(17) 0.83890(17) 0.0239(6) Uani 1 1 d .
H11 H 0.9344 -0.0924 0.8547 0.029 Uiso 1 1 calc R
C12 C 0.89407(18) -0.01028(16) 0.77423(16) 0.0211(5) Uani 1 1 d .
H12 H 0.9266 -0.0263 0.7471 0.025 Uiso 1 1 calc R
C13 C 0.83959(16) 0.05353(15) 0.74840(14) 0.0166(5) Uani 1 1 d .
C14 C 0.73362(19) 0.0956(2) 0.50770(16) 0.0265(6) Uani 1 1 d .
H14A H 0.6869 0.0760 0.5190 0.040 Uiso 1 1 calc R
H14B H 0.7357 0.0682 0.4639 0.040 Uiso 1 1 calc R
H14C H 0.7244 0.1495 0.4952 0.040 Uiso 1 1 calc R
C15 C 0.8675(2) -0.01857(16) 0.59123(17) 0.0245(6) Uani 1 1 d .
H15A H 0.9264 -0.0265 0.6281 0.037 Uiso 1 1 calc R
H15B H 0.8622 -0.0308 0.5394 0.037 Uiso 1 1 calc R
H15C H 0.8297 -0.0513 0.6045 0.037 Uiso 1 1 calc R
C16 C 0.91799(17) 0.14550(15) 0.58154(14) 0.0168(5) Uani 1 1 d .
C17 C 0.98239(17) 0.11666(16) 0.56020(15) 0.0191(5) Uani 1 1 d .
H17A H 0.9887 0.0634 0.5591 0.023 Uiso 1 1 calc R
C18 C 1.03703(18) 0.16237(17) 0.54076(15) 0.0207(5) Uani 1 1 d .
H18A H 1.0831 0.1399 0.5334 0.025 Uiso 1 1 calc R
C19 C 0.95917(18) 0.27629(16) 0.56184(15) 0.0206(5) Uani 1 1 d .
H19A H 0.9528 0.3290 0.5671 0.025 Uiso 1 1 calc R
C20 C 0.91019(17) 0.22587(15) 0.58189(15) 0.0181(5) Uani 1 1 d .
H20A H 0.8684 0.2462 0.5970 0.022 Uiso 1 1 calc R
C21 C 1.1343(2) 0.2641(2) 0.4779(2) 0.0324(7) Uani 1 1 d .
H21A H 1.1689 0.2275 0.5177 0.039 Uiso 1 1 calc R
H21B H 1.1724 0.3054 0.4767 0.039 Uiso 1 1 calc R
C22 C 1.0986(3) 0.2246(2) 0.3999(2) 0.0389(8) Uani 1 1 d .
H22A H 1.0612 0.1832 0.4006 0.058 Uiso 1 1 calc R
H22B H 1.1455 0.2043 0.3892 0.058 Uiso 1 1 calc R
H22C H 1.0661 0.2609 0.3597 0.058 Uiso 1 1 calc R
C23 C 1.0531(3) 0.3759(2) 0.4848(3) 0.0483(9) Uani 1 1 d U
H23A H 1.1063 0.4034 0.5156 0.058 Uiso 1 1 calc R
H23B H 1.0102 0.3914 0.5040 0.058 Uiso 1 1 calc R
C24 C 1.0236(4) 0.4015(3) 0.4045(3) 0.0588(10) Uani 1 1 d U
H24A H 1.0197 0.4568 0.4027 0.088 Uiso 1 1 calc R
H24B H 0.9675 0.3798 0.3740 0.088 Uiso 1 1 calc R
H24C H 1.0639 0.3850 0.3835 0.088 Uiso 1 1 calc R
C25 C 0.8693(3) 0.37030(19) 0.7143(2) 0.0338(7) Uani 1 1 d .
H25A H 0.8135 0.3729 0.6698 0.041 Uiso 1 1 calc R
H25B H 0.9131 0.3553 0.6959 0.041 Uiso 1 1 calc R
C26 C 0.8914(2) 0.4452(2) 0.7558(2) 0.0365(7) Uani 1 1 d .
H26A H 0.8644 0.4874 0.7201 0.044 Uiso 1 1 calc R
H26B H 0.9537 0.4531 0.7795 0.044 Uiso 1 1 calc R
C27 C 0.8564(3) 0.4393(2) 0.8173(2) 0.0397(8) Uani 1 1 d .
H27A H 0.9017 0.4489 0.8690 0.048 Uiso 1 1 calc R
H27B H 0.8100 0.4762 0.8074 0.048 Uiso 1 1 calc R
C28 C 0.8236(2) 0.3593(2) 0.8112(2) 0.0316(7) Uani 1 1 d .
H28A H 0.8374 0.3378 0.8628 0.038 Uiso 1 1 calc R
H28B H 0.7612 0.3579 0.7814 0.038 Uiso 1 1 calc R
H1M H 1.0000 0.128(3) 0.7500 0.037(16) Uiso 1 2 d S
H2M H 1.0000 0.249(3) 0.7500 0.034(15) Uiso 1 2 d S

loop_
_atom_site_aniso_label
_atom_site_aniso_U_11
_atom_site_aniso_U_22
_atom_site_aniso_U_33
_atom_site_aniso_U_23
_atom_site_aniso_U_13
_atom_site_aniso_U_12
Nd1 0.01383(7) 0.01762(8) 0.01165(7) -0.00102(4) 0.00368(5) -0.00058(4)
N1 0.0303(14) 0.0270(13) 0.0261(12) 0.0047(10) 0.0152(11) 0.0015(10)
O1 0.0344(13) 0.0217(10) 0.0253(11) 0.0022(8) 0.0093(10) 0.0047(8)
Si1 0.0148(3) 0.0205(3) 0.0129(3) -0.0010(2) 0.0034(2) 0.0011(2)
B1 0.0219(14) 0.0253(15) 0.0157(13) 0.0028(11) 0.0057(11) 0.0010(11)
C1 0.0125(11) 0.0200(12) 0.0135(10) -0.0001(9) 0.0031(8) 0.0005(9)
C2 0.0157(11) 0.0196(12) 0.0137(10) -0.0014(9) 0.0035(9) -0.0007(9)
C3 0.0209(13) 0.0248(13) 0.0155(11) 0.0003(10) 0.0036(10) 0.0047(10)
C4 0.0235(14) 0.0281(15) 0.0244(14) -0.0005(11) 0.0033(11) 0.0092(11)
C5 0.0225(14) 0.0359(17) 0.0288(15) -0.0049(12) 0.0101(12) 0.0092(12)
C6 0.0210(13) 0.0338(16) 0.0226(13) -0.0030(11) 0.0103(11) 0.0028(11)
C7 0.0169(12) 0.0236(13) 0.0158(11) -0.0001(9) 0.0055(9) -0.0009(9)
C8 0.0164(11) 0.0231(13) 0.0166(11) -0.0008(9) 0.0056(9) -0.0021(9)
C9 0.0207(13) 0.0297(14) 0.0173(12) 0.0005(10) 0.0072(10) -0.0057(10)
C10 0.0238(14) 0.0273(14) 0.0194(12) 0.0047(10) 0.0051(11) -0.0059(11)
C11 0.0199(13) 0.0216(13) 0.0242(13) 0.0053(10) 0.0031(10) -0.0023(10)
C12 0.0179(12) 0.0213(13) 0.0221(12) 0.0007(10) 0.0061(10) -0.0023(10)
C13 0.0153(11) 0.0188(12) 0.0145(10) -0.0010(9) 0.0047(9) -0.0021(9)
C14 0.0192(13) 0.0393(17) 0.0168(12) -0.0038(11) 0.0032(10) 0.0031(11)
C15 0.0282(15) 0.0212(13) 0.0235(13) -0.0030(10) 0.0100(11) 0.0022(11)
C16 0.0158(11) 0.0207(12) 0.0121(10) 0.0005(9) 0.0038(9) 0.0019(9)
C17 0.0194(12) 0.0222(13) 0.0128(10) 0.0001(9) 0.0037(9) 0.0035(9)
C18 0.0209(13) 0.0268(13) 0.0140(11) 0.0019(10) 0.0067(10) 0.0057(10)
C19 0.0218(13) 0.0213(13) 0.0164(11) 0.0020(9) 0.0054(10) 0.0032(10)
C20 0.0172(11) 0.0205(12) 0.0148(11) 0.0015(9) 0.0048(9) 0.0049(9)
C21 0.0279(16) 0.0367(18) 0.0375(17) 0.0090(14) 0.0184(14) -0.0021(13)
C22 0.050(2) 0.0357(19) 0.044(2) 0.0012(15) 0.0327(18) -0.0003(16)
C23 0.066(2) 0.0354(17) 0.055(2) 0.0147(15) 0.0370(18) 0.0083(16)
C24 0.075(2) 0.0415(18) 0.059(2) 0.0146(16) 0.027(2) 0.0096(17)
C25 0.045(2) 0.0266(16) 0.0271(15) 0.0050(12) 0.0120(14) 0.0072(14)
C26 0.0356(18) 0.0259(16) 0.049(2) -0.0011(14) 0.0182(16) 0.0006(13)
C27 0.049(2) 0.0271(16) 0.045(2) -0.0031(15) 0.0206(17) 0.0064(15)
C28 0.0277(16) 0.0323(16) 0.0344(16) 0.0005(13) 0.0124(13) 0.0025(12)

loop_
_atom_type_symbol
_atom_type_description
_atom_type_scat_dispersion_real
_atom_type_scat_dispersion_imag
_atom_type_scat_source
C C 0.0033 0.0016 'International Tables Vol C Tables 4.2.6.8 and 6.1.1.4'
H H 0.0000 0.0000 'International Tables Vol C Tables 4.2.6.8 and 6.1.1.4'
N N 0.0061 0.0033 'International Tables Vol C Tables 4.2.6.8 and 6.1.1.4'
B B 0.0013 0.0007 'International Tables Vol C Tables 4.2.6.8 and 6.1.1.4'
Si Si 0.0817 0.0704 'International Tables Vol C Tables 4.2.6.8 and 6.1.1.4'
Nd Nd -0.1943 3.0179 'International Tables Vol C Tables 4.2.6.8 and 6.1.1.4'
O O 0.0106 0.0060 'International Tables Vol C Tables 4.2.6.8 and 6.1.1.4'

loop_
_geom_angle_atom_site_label_1
_geom_angle_atom_site_label_2
_geom_angle_atom_site_label_3
_geom_angle
_geom_angle_site_symmetry_1
_geom_angle_site_symmetry_3
O1 Nd1 C1 104.04(8) . .
O1 Nd1 C17 130.92(8) . 2_756
C1 Nd1 C17 118.09(8) . 2_756
O1 Nd1 C13 126.41(8) . .
C1 Nd1 C13 30.49(7) . .
C17 Nd1 C13 88.23(8) 2_756 .
O1 Nd1 C16 126.87(8) . 2_756
C1 Nd1 C16 128.61(8) . 2_756
C17 Nd1 C16 29.75(8) 2_756 2_756
C13 Nd1 C16 105.28(8) . 2_756
O1 Nd1 C18 105.77(8) . 2_756
C1 Nd1 C18 124.71(8) . 2_756
C17 Nd1 C18 28.87(8) 2_756 2_756
C13 Nd1 C18 95.73(8) . 2_756
C16 Nd1 C18 52.42(8) 2_756 2_756
O1 Nd1 C20 98.15(8) . 2_756
C1 Nd1 C20 154.06(8) . 2_756
C17 Nd1 C20 51.08(8) 2_756 2_756
C13 Nd1 C20 134.53(8) . 2_756
C16 Nd1 C20 29.25(8) 2_756 2_756
C18 Nd1 C20 59.63(8) 2_756 2_756
O1 Nd1 C2 79.04(8) . .
C1 Nd1 C2 29.74(7) . .
C17 Nd1 C2 129.08(8) 2_756 .
C13 Nd1 C2 47.82(8) . .
C16 Nd1 C2 152.90(8) 2_756 .
C18 Nd1 C2 118.38(8) 2_756 .
C20 Nd1 C2 176.12(8) 2_756 .
O1 Nd1 C8 110.92(8) . .
C1 Nd1 C8 49.57(8) . .
C17 Nd1 C8 81.89(8) 2_756 .
C13 Nd1 C8 29.23(7) . .
C16 Nd1 C8 108.72(8) 2_756 .
C18 Nd1 C8 76.44(8) 2_756 .
C20 Nd1 C8 132.57(8) 2_756 .
C2 Nd1 C8 47.22(8) . .
O1 Nd1 C7 83.33(8) . .
C1 Nd1 C7 49.14(8) . .
C17 Nd1 C7 105.18(8) 2_756 .
C13 Nd1 C7 47.66(8) . .
C16 Nd1 C7 134.44(8) 2_756 .
C18 Nd1 C7 89.87(8) 2_756 .
C20 Nd1 C7 148.85(7) 2_756 .
C2 Nd1 C7 28.64(7) . .
C8 Nd1 C7 28.39(8) . .
O1 Nd1 C19 77.04(8) . 2_756
C1 Nd1 C19 176.09(8) . 2_756
C17 Nd1 C19 59.35(8) 2_756 2_756
C13 Nd1 C19 146.26(8) . 2_756
C16 Nd1 C19 50.95(8) 2_756 2_756
C18 Nd1 C19 51.52(8) 2_756 2_756
C20 Nd1 C19 27.28(8) 2_756 2_756
C2 Nd1 C19 148.84(8) . 2_756
C8 Nd1 C19 126.52(8) . 2_756
C7 Nd1 C19 127.72(8) . 2_756
O1 Nd1 Nd1 100.88(6) . 2_756
C1 Nd1 Nd1 86.95(5) . 2_756
C17 Nd1 Nd1 105.12(6) 2_756 2_756
C13 Nd1 Nd1 101.16(5) . 2_756
C16 Nd1 Nd1 77.96(5) 2_756 2_756
C18 Nd1 Nd1 130.25(6) 2_756 2_756
C20 Nd1 Nd1 75.71(5) 2_756 2_756
C2 Nd1 Nd1 107.36(5) . 2_756
C8 Nd1 Nd1 130.38(5) . 2_756
C7 Nd1 Nd1 134.85(5) . 2_756
C19 Nd1 Nd1 96.56(6) 2_756 2_756
O1 Nd1 H1M 128.0(13) . .
C1 Nd1 H1M 71.5(7) . .
C17 Nd1 H1M 90.4(7) 2_756 .
C13 Nd1 H1M 75.6(12) . .
C16 Nd1 H1M 71.8(2) 2_756 .
C18 Nd1 H1M 119.2(7) 2_756 .
C20 Nd1 H1M 84.3(5) 2_756 .
C2 Nd1 H1M 99.5(5) . .
C8 Nd1 H1M 104.1(13) . .
C7 Nd1 H1M 119.3(9) . .
C19 Nd1 H1M 110.9(6) 2_756 .
Nd1 Nd1 H1M 29.2(14) 2_756 .
O1 Nd1 H2M 72.7(12) . .
C1 Nd1 H2M 103.3(7) . .
C17 Nd1 H2M 116.9(4) 2_756 .
C13 Nd1 H2M 126.5(11) . .
C16 Nd1 H2M 87.2(5) 2_756 .
C18 Nd1 H2M 129.6(3) 2_756 .
C20 Nd1 H2M 70.56(14) 2_756 .
C2 Nd1 H2M 110.83(6) . .
C8 Nd1 H2M 152.9(7) . .
C7 Nd1 H2M 137.7(3) . .
C19 Nd1 H2M 80.6(7) 2_756 .
Nd1 Nd1 H2M 30.0(13) 2_756 .
H1M Nd1 H2M 59(2) . .
B1 N1 C23 123.9(3) . .
B1 N1 C21 121.1(3) . .
C23 N1 C21 114.9(3) . .
C25 O1 C28 103.8(2) . .
C25 O1 Nd1 128.9(2) . .
C28 O1 Nd1 127.25(19) . .
C1 Si1 C15 111.01(13) . .
C1 Si1 C16 115.18(12) . .
C15 Si1 C16 109.44(13) . .
C1 Si1 C14 107.98(13) . .
C15 Si1 C14 105.28(14) . .
C16 Si1 C14 107.40(13) . .
N1 B1 C19 125.3(3) . .
N1 B1 C18 122.9(3) . .
C19 B1 C18 111.8(3) . .
C2 C1 C13 104.5(2) . .
C2 C1 Si1 126.24(19) . .
C13 C1 Si1 127.2(2) . .
C2 C1 Nd1 80.39(15) . .
C13 C1 Nd1 75.89(14) . .
Si1 C1 Nd1 122.08(12) . .
C3 C2 C7 117.9(2) . .
C3 C2 C1 131.6(2) . .
C7 C2 C1 110.5(2) . .
C3 C2 Nd1 119.51(19) . .
C7 C2 Nd1 78.67(15) . .
C1 C2 Nd1 69.87(14) . .
C4 C3 C2 119.7(3) . .
C4 C3 H3 120.1 . .
C2 C3 H3 120.1 . .
C3 C4 C5 121.8(3) . .
C3 C4 H4 119.1 . .
C5 C4 H4 119.1 . .
C6 C5 C4 120.6(3) . .
C6 C5 H5 119.7 . .
C4 C5 H5 119.7 . .
C5 C6 C7 119.2(3) . .
C5 C6 H6 120.4 . .
C7 C6 H6 120.4 . .
C6 C7 C8 132.1(3) . .
C6 C7 C2 120.7(3) . .
C8 C7 C2 107.0(2) . .
C6 C7 Nd1 122.6(2) . .
C8 C7 Nd1 74.05(15) . .
C2 C7 Nd1 72.69(15) . .
C9 C8 C7 131.4(3) . .
C9 C8 C13 121.1(3) . .
C7 C8 C13 107.4(2) . .
C9 C8 Nd1 120.98(18) . .
C7 C8 Nd1 77.56(16) . .
C13 C8 Nd1 69.98(15) . .
C10 C9 C8 119.4(3) . .
C10 C9 H9 120.3 . .
C8 C9 H9 120.3 . .
C9 C10 C11 120.2(3) . .
C9 C10 H10 119.9 . .
C11 C10 H10 119.9 . .
C12 C11 C10 121.8(3) . .
C12 C11 H11 119.1 . .
C10 C11 H11 119.1 . .
C11 C12 C13 119.6(3) . .
C11 C12 H12 120.2 . .
C13 C12 H12 120.2 . .
C12 C13 C8 117.6(2) . .
C12 C13 C1 131.8(2) . .
C8 C13 C1 110.5(2) . .
C12 C13 Nd1 111.73(17) . .
C8 C13 Nd1 80.79(15) . .
C1 C13 Nd1 73.63(14) . .
Si1 C14 H14A 109.5 . .
Si1 C14 H14B 109.5 . .
H14A C14 H14B 109.5 . .
Si1 C14 H14C 109.5 . .
H14A C14 H14C 109.5 . .
H14B C14 H14C 109.5 . .
Si1 C15 H15A 109.5 . .
Si1 C15 H15B 109.5 . .
H15A C15 H15B 109.5 . .
Si1 C15 H15C 109.5 . .
H15A C15 H15C 109.5 . .
H15B C15 H15C 109.5 . .
C17 C16 C20 116.3(2) . .
C17 C16 Si1 122.1(2) . .
C20 C16 Si1 120.94(19) . .
C17 C16 Nd1 73.89(15) . 2_756
C20 C16 Nd1 78.05(15) . 2_756
Si1 C16 Nd1 124.68(12) . 2_756
C18 C17 C16 123.8(3) . .
C18 C17 Nd1 79.35(16) . 2_756
C16 C17 Nd1 76.36(15) . 2_756
C18 C17 H17A 118.1 . .
C16 C17 H17A 118.1 . .
Nd1 C17 H17A 116.5 2_756 .
C17 C18 B1 121.1(3) . .
C17 C18 Nd1 71.78(15) . 2_756
B1 C18 Nd1 85.90(16) . 2_756
C17 C18 H18A 119.5 . .
B1 C18 H18A 119.5 . .
Nd1 C18 H18A 113.0 2_756 .
C20 C19 B1 121.1(3) . .
C20 C19 Nd1 71.07(15) . 2_756
B1 C19 Nd1 81.12(16) . 2_756
C20 C19 H19A 119.5 . .
B1 C19 H19A 119.5 . .
Nd1 C19 H19A 119.1 2_756 .
C19 C20 C16 124.8(2) . .
C19 C20 Nd1 81.64(16) . 2_756
C16 C20 Nd1 72.70(14) . 2_756
C19 C20 H20A 117.6 . .
C16 C20 H20A 117.6 . .
Nd1 C20 H20A 118.5 2_756 .
N1 C21 C22 113.8(3) . .
N1 C21 H21A 108.8 . .
C22 C21 H21A 108.8 . .
N1 C21 H21B 108.8 . .
C22 C21 H21B 108.8 . .
H21A C21 H21B 107.7 . .
C21 C22 H22A 109.5 . .
C21 C22 H22B 109.5 . .
H22A C22 H22B 109.5 . .
C21 C22 H22C 109.5 . .
H22A C22 H22C 109.5 . .
H22B C22 H22C 109.5 . .
N1 C23 C24 117.5(4) . .
N1 C23 H23A 107.9 . .
C24 C23 H23A 107.9 . .
N1 C23 H23B 107.9 . .
C24 C23 H23B 107.9 . .
H23A C23 H23B 107.2 . .
C23 C24 H24A 109.5 . .
C23 C24 H24B 109.5 . .
H24A C24 H24B 109.5 . .
C23 C24 H24C 109.5 . .
H24A C24 H24C 109.5 . .
H24B C24 H24C 109.5 . .
O1 C25 C26 104.6(3) . .
O1 C25 H25A 110.8 . .
C26 C25 H25A 110.8 . .
O1 C25 H25B 110.8 . .
C26 C25 H25B 110.8 . .
H25A C25 H25B 108.9 . .
C25 C26 C27 104.4(3) . .
C25 C26 H26A 110.9 . .
C27 C26 H26A 110.9 . .
C25 C26 H26B 110.9 . .
C27 C26 H26B 110.9 . .
H26A C26 H26B 108.9 . .
C28 C27 C26 105.0(3) . .
C28 C27 H27A 110.8 . .
C26 C27 H27A 110.8 . .
C28 C27 H27B 110.8 . .
C26 C27 H27B 110.8 . .
H27A C27 H27B 108.8 . .
O1 C28 C27 105.1(3) . .
O1 C28 H28A 110.7 . .
C27 C28 H28A 110.7 . .
O1 C28 H28B 110.7 . .
C27 C28 H28B 110.7 . .
H28A C28 H28B 108.8 . .

loop_
_geom_bond_atom_site_label_1
_geom_bond_atom_site_label_2
_geom_bond_distance
_geom_bond_site_symmetry_2
Nd1 O1 2.491(2) .
Nd1 C1 2.737(3) .
Nd1 C17 2.761(3) 2_756
Nd1 C13 2.767(3) .
Nd1 C16 2.793(3) 2_756
Nd1 C18 2.857(3) 2_756
Nd1 C20 2.862(3) 2_756
Nd1 C2 2.875(3) .
Nd1 C8 2.907(3) .
Nd1 C7 2.952(3) .
Nd1 C19 2.994(3) 2_756
Nd1 Nd1 3.7641(3) 2_756
Nd1 H1M 2.16(3) .
Nd1 H2M 2.17(3) .
N1 B1 1.436(4) .
N1 C23 1.457(5) .
N1 C21 1.461(4) .
O1 C25 1.454(4) .
O1 C28 1.467(4) .
Si1 C1 1.859(3) .
Si1 C15 1.873(3) .
Si1 C16 1.875(3) .
Si1 C14 1.889(3) .
B1 C19 1.536(4) .
B1 C18 1.538(4) .
C1 C2 1.446(4) .
C1 C13 1.448(4) .
C2 C3 1.427(4) .
C2 C7 1.443(4) .
C3 C4 1.374(4) .
C3 H3 0.9500 .
C4 C5 1.411(5) .
C4 H4 0.9500 .
C5 C6 1.376(4) .
C5 H5 0.9500 .
C6 C7 1.417(4) .
C6 H6 0.9500 .
C7 C8 1.437(4) .
C8 C9 1.414(4) .
C8 C13 1.438(4) .
C9 C10 1.370(4) .
C9 H9 0.9500 .
C10 C11 1.415(4) .
C10 H10 0.9500 .
C11 C12 1.379(4) .
C11 H11 0.9500 .
C12 C13 1.422(4) .
C12 H12 0.9500 .
C14 H14A 0.9800 .
C14 H14B 0.9800 .
C14 H14C 0.9800 .
C15 H15A 0.9800 .
C15 H15B 0.9800 .
C15 H15C 0.9800 .
C16 C17 1.426(4) .
C16 C20 1.429(4) .
C16 Nd1 2.793(3) 2_756
C17 C18 1.404(4) .
C17 Nd1 2.761(3) 2_756
C17 H17A 0.9500 .
C18 Nd1 2.857(3) 2_756
C18 H18A 0.9500 .
C19 C20 1.387(4) .
C19 Nd1 2.994(3) 2_756
C19 H19A 0.9500 .
C20 Nd1 2.862(3) 2_756
C20 H20A 0.9500 .
C21 C22 1.528(5) .
C21 H21A 0.9900 .
C21 H21B 0.9900 .
C22 H22A 0.9800 .
C22 H22B 0.9800 .
C22 H22C 0.9800 .
C23 C24 1.473(6) .
C23 H23A 0.9900 .
C23 H23B 0.9900 .
C24 H24A 0.9800 .
C24 H24B 0.9800 .
C24 H24C 0.9800 .
C25 C26 1.510(5) .
C25 H25A 0.9900 .
C25 H25B 0.9900 .
C26 C27 1.528(5) .
C26 H26A 0.9900 .
C26 H26B 0.9900 .
C27 C28 1.512(5) .
C27 H27A 0.9900 .
C27 H27B 0.9900 .
C28 H28A 0.9900 .
C28 H28B 0.9900 .

loop_
_geom_torsion_atom_site_label_1
_geom_torsion_atom_site_label_2
_geom_torsion_atom_site_label_3
_geom_torsion_atom_site_label_4
_geom_torsion
_geom_torsion_site_symmetry_1
_geom_torsion_site_symmetry_4
C1 Nd1 O1 C25 -75.0(3) . .
C17 Nd1 O1 C25 135.8(3) 2_756 .
C13 Nd1 O1 C25 -98.2(3) . .
C16 Nd1 O1 C25 97.6(3) 2_756 .
C18 Nd1 O1 C25 152.1(3) 2_756 .
C20 Nd1 O1 C25 91.5(3) 2_756 .
C2 Nd1 O1 C25 -91.2(3) . .
C8 Nd1 O1 C25 -126.6(3) . .
C7 Nd1 O1 C25 -119.9(3) . .
C19 Nd1 O1 C25 108.9(3) 2_756 .
Nd1 Nd1 O1 C25 14.6(3) 2_756 .
C1 Nd1 O1 C28 108.3(2) . .
C17 Nd1 O1 C28 -40.9(3) 2_756 .
C13 Nd1 O1 C28 85.2(3) . .
C16 Nd1 O1 C28 -79.1(3) 2_756 .
C18 Nd1 O1 C28 -24.5(3) 2_756 .
C20 Nd1 O1 C28 -85.2(3) 2_756 .
C2 Nd1 O1 C28 92.1(3) . .
C8 Nd1 O1 C28 56.7(3) . .
C7 Nd1 O1 C28 63.4(2) . .
C19 Nd1 O1 C28 -67.8(2) 2_756 .
Nd1 Nd1 O1 C28 -162.1(2) 2_756 .
C23 N1 B1 C19 -7.3(5) . .
C21 N1 B1 C19 175.0(3) . .
C23 N1 B1 C18 175.2(3) . .
C21 N1 B1 C18 -2.6(5) . .
C15 Si1 C1 C2 -148.2(2) . .
C16 Si1 C1 C2 86.7(3) . .
C14 Si1 C1 C2 -33.3(3) . .
C15 Si1 C1 C13 12.8(3) . .
C16 Si1 C1 C13 -112.3(2) . .
C14 Si1 C1 C13 127.7(2) . .
C15 Si1 C1 Nd1 109.34(15) . .
C16 Si1 C1 Nd1 -15.73(18) . .
C14 Si1 C1 Nd1 -135.73(15) . .
O1 Nd1 C1 C2 -33.61(16) . .
C17 Nd1 C1 C2 120.41(15) 2_756 .
C13 Nd1 C1 C2 107.8(2) . .
C16 Nd1 C1 C2 153.99(14) 2_756 .
C18 Nd1 C1 C2 87.32(17) 2_756 .
C20 Nd1 C1 C2 178.36(16) 2_756 .
C8 Nd1 C1 C2 72.09(16) . .
C7 Nd1 C1 C2 34.39(14) . .
C19 Nd1 C1 C2 72.0(12) 2_756 .
Nd1 Nd1 C1 C2 -134.06(15) 2_756 .
O1 Nd1 C1 C13 -141.36(15) . .
C17 Nd1 C1 C13 12.66(18) 2_756 .
C16 Nd1 C1 C13 46.24(18) 2_756 .
C18 Nd1 C1 C13 -20.43(18) 2_756 .
C20 Nd1 C1 C13 70.6(2) 2_756 .
C2 Nd1 C1 C13 -107.8(2) . .
C8 Nd1 C1 C13 -35.66(14) . .
C7 Nd1 C1 C13 -73.36(16) . .
C19 Nd1 C1 C13 -35.8(12) 2_756 .
Nd1 Nd1 C1 C13 118.19(14) 2_756 .
O1 Nd1 C1 Si1 93.37(14) . .
C17 Nd1 C1 Si1 -112.61(14) 2_756 .
C13 Nd1 C1 Si1 -125.3(2) . .
C16 Nd1 C1 Si1 -79.03(16) 2_756 .
C18 Nd1 C1 Si1 -145.70(13) 2_756 .
C20 Nd1 C1 Si1 -54.7(2) 2_756 .
C2 Nd1 C1 Si1 127.0(2) . .
C8 Nd1 C1 Si1 -160.93(19) . .
C7 Nd1 C1 Si1 161.37(19) . .
C19 Nd1 C1 Si1 -161.0(11) 2_756 .
Nd1 Nd1 C1 Si1 -7.08(13) 2_756 .
C13 C1 C2 C3 -175.3(3) . .
Si1 C1 C2 C3 -10.8(4) . .
Nd1 C1 C2 C3 112.1(3) . .
C13 C1 C2 C7 3.7(3) . .
Si1 C1 C2 C7 168.2(2) . .
Nd1 C1 C2 C7 -68.9(2) . .
C13 C1 C2 Nd1 72.58(16) . .
Si1 C1 C2 Nd1 -122.9(2) . .
O1 Nd1 C2 C3 19.7(2) . .
C1 Nd1 C2 C3 -127.2(3) . .
C17 Nd1 C2 C3 154.26(19) 2_756 .
C13 Nd1 C2 C3 -167.9(2) . .
C16 Nd1 C2 C3 -175.98(18) 2_756 .
C18 Nd1 C2 C3 121.8(2) 2_756 .
C20 Nd1 C2 C3 63.5(12) 2_756 .
C8 Nd1 C2 C3 152.1(2) . .
C7 Nd1 C2 C3 115.8(3) . .
C19 Nd1 C2 C3 60.0(3) 2_756 .
Nd1 Nd1 C2 C3 -78.4(2) 2_756 .
O1 Nd1 C2 C7 -96.18(16) . .
C1 Nd1 C2 C7 117.0(2) . .
C17 Nd1 C2 C7 38.42(19) 2_756 .
C13 Nd1 C2 C7 76.28(17) . .
C16 Nd1 C2 C7 68.2(2) 2_756 .
C18 Nd1 C2 C7 5.94(19) 2_756 .
C20 Nd1 C2 C7 -52.3(12) 2_756 .
C8 Nd1 C2 C7 36.26(15) . .
C19 Nd1 C2 C7 -55.8(2) 2_756 .
Nd1 Nd1 C2 C7 165.72(14) 2_756 .
O1 Nd1 C2 C1 146.84(16) . .
C17 Nd1 C2 C1 -78.55(17) 2_756 .
C13 Nd1 C2 C1 -40.70(15) . .
C16 Nd1 C2 C1 -48.8(2) 2_756 .
C18 Nd1 C2 C1 -111.04(16) 2_756 .
C20 Nd1 C2 C1 -169.3(10) 2_756 .
C8 Nd1 C2 C1 -80.71(17) . .
C7 Nd1 C2 C1 -117.0(2) . .
C19 Nd1 C2 C1 -172.79(15) 2_756 .
Nd1 Nd1 C2 C1 48.75(15) 2_756 .
C7 C2 C3 C4 -1.9(4) . .
C1 C2 C3 C4 177.1(3) . .
Nd1 C2 C3 C4 -94.4(3) . .
C2 C3 C4 C5 1.7(5) . .
C3 C4 C5 C6 -0.2(5) . .
C4 C5 C6 C7 -1.2(5) . .
C5 C6 C7 C8 -172.9(3) . .
C5 C6 C7 C2 1.0(4) . .
C5 C6 C7 Nd1 89.2(3) . .
C3 C2 C7 C6 0.5(4) . .
C1 C2 C7 C6 -178.6(3) . .
Nd1 C2 C7 C6 118.1(3) . .
C3 C2 C7 C8 175.8(2) . .
C1 C2 C7 C8 -3.4(3) . .
Nd1 C2 C7 C8 -66.65(19) . .
C3 C2 C7 Nd1 -117.5(2) . .
C1 C2 C7 Nd1 63.28(19) . .
O1 Nd1 C7 C6 -36.5(2) . .
C1 Nd1 C7 C6 -151.6(3) . .
C17 Nd1 C7 C6 94.2(2) 2_756 .
C13 Nd1 C7 C6 167.3(3) . .
C16 Nd1 C7 C6 100.5(2) 2_756 .
C18 Nd1 C7 C6 69.4(2) 2_756 .
C20 Nd1 C7 C6 58.3(3) 2_756 .
C2 Nd1 C7 C6 -115.8(3) . .
C8 Nd1 C7 C6 130.1(3) . .
C19 Nd1 C7 C6 31.4(3) 2_756 .
Nd1 Nd1 C7 C6 -135.2(2) 2_756 .
O1 Nd1 C7 C8 -166.61(16) . .
C1 Nd1 C7 C8 78.28(17) . .
C17 Nd1 C7 C8 -35.95(17) 2_756 .
C13 Nd1 C7 C8 37.16(15) . .
C16 Nd1 C7 C8 -29.6(2) 2_756 .
C18 Nd1 C7 C8 -60.72(16) 2_756 .
C20 Nd1 C7 C8 -71.9(2) 2_756 .
C2 Nd1 C7 C8 114.1(2) . .
C19 Nd1 C7 C8 -98.70(17) 2_756 .
Nd1 Nd1 C7 C8 94.67(15) 2_756 .
O1 Nd1 C7 C2 79.33(16) . .
C1 Nd1 C7 C2 -35.77(15) . .
C17 Nd1 C7 C2 -150.01(16) 2_756 .
C13 Nd1 C7 C2 -76.90(17) . .
C16 Nd1 C7 C2 -143.68(15) 2_756 .
C18 Nd1 C7 C2 -174.78(16) 2_756 .
C20 Nd1 C7 C2 174.06(15) 2_756 .
C8 Nd1 C7 C2 -114.1(2) . .
C19 Nd1 C7 C2 147.25(15) 2_756 .
Nd1 Nd1 C7 C2 -19.39(19) 2_756 .
C6 C7 C8 C9 0.8(5) . .
C2 C7 C8 C9 -173.7(3) . .
Nd1 C7 C8 C9 120.5(3) . .
C6 C7 C8 C13 176.1(3) . .
C2 C7 C8 C13 1.6(3) . .
Nd1 C7 C8 C13 -64.13(18) . .
C6 C7 C8 Nd1 -119.8(3) . .
C2 C7 C8 Nd1 65.73(19) . .
O1 Nd1 C8 C9 -116.8(2) . .
C1 Nd1 C8 C9 152.3(3) . .
C17 Nd1 C8 C9 14.0(2) 2_756 .
C13 Nd1 C8 C9 115.0(3) . .
C16 Nd1 C8 C9 27.0(2) 2_756 .
C18 Nd1 C8 C9 -14.9(2) 2_756 .
C20 Nd1 C8 C9 7.0(3) 2_756 .
C2 Nd1 C8 C9 -167.7(3) . .
C7 Nd1 C8 C9 -131.1(3) . .
C19 Nd1 C8 C9 -27.7(3) 2_756 .
Nd1 Nd1 C8 C9 117.0(2) 2_756 .
O1 Nd1 C8 C7 14.25(17) . .
C1 Nd1 C8 C7 -76.64(16) . .
C17 Nd1 C8 C7 145.08(16) 2_756 .
C13 Nd1 C8 C7 -113.9(2) . .
C16 Nd1 C8 C7 158.12(15) 2_756 .
C18 Nd1 C8 C7 116.20(16) 2_756 .
C20 Nd1 C8 C7 138.12(15) 2_756 .
C2 Nd1 C8 C7 -36.61(14) . .
C19 Nd1 C8 C7 103.35(16) 2_756 .
Nd1 Nd1 C8 C7 -111.93(14) 2_756 .
O1 Nd1 C8 C13 128.17(15) . .
C1 Nd1 C8 C13 37.28(14) . .
C17 Nd1 C8 C13 -101.00(16) 2_756 .
C16 Nd1 C8 C13 -87.96(16) 2_756 .
C18 Nd1 C8 C13 -129.88(16) 2_756 .
C20 Nd1 C8 C13 -107.96(16) 2_756 .
C2 Nd1 C8 C13 77.31(16) . .
C7 Nd1 C8 C13 113.9(2) . .
C19 Nd1 C8 C13 -142.73(15) 2_756 .
Nd1 Nd1 C8 C13 1.99(18) 2_756 .
C7 C8 C9 C10 175.9(3) . .
C13 C8 C9 C10 1.1(4) . .
Nd1 C8 C9 C10 -82.9(3) . .
C8 C9 C10 C11 2.3(4) . .
C9 C10 C11 C12 -1.8(4) . .
C10 C11 C12 C13 -2.3(4) . .
C11 C12 C13 C8 5.5(4) . .
C11 C12 C13 C1 -176.5(3) . .
C11 C12 C13 Nd1 96.4(3) . .
C9 C8 C13 C12 -5.0(4) . .
C7 C8 C13 C12 179.1(2) . .
Nd1 C8 C13 C12 109.8(2) . .
C9 C8 C13 C1 176.6(2) . .
C7 C8 C13 C1 0.7(3) . .
Nd1 C8 C13 C1 -68.56(18) . .
C9 C8 C13 Nd1 -114.8(2) . .
C7 C8 C13 Nd1 69.27(19) . .
C2 C1 C13 C12 179.3(3) . .
Si1 C1 C13 C12 15.0(4) . .
Nd1 C1 C13 C12 -104.8(3) . .
C2 C1 C13 C8 -2.7(3) . .
Si1 C1 C13 C8 -167.0(2) . .
Nd1 C1 C13 C8 73.26(19) . .
C2 C1 C13 Nd1 -75.94(17) . .
Si1 C1 C13 Nd1 119.8(2) . .
O1 Nd1 C13 C12 177.96(17) . .
C1 Nd1 C13 C12 129.1(3) . .
C17 Nd1 C13 C12 -39.71(19) 2_756 .
C16 Nd1 C13 C12 -15.1(2) 2_756 .
C18 Nd1 C13 C12 -67.6(2) 2_756 .
C20 Nd1 C13 C12 -15.5(2) 2_756 .
C2 Nd1 C13 C12 168.7(2) . .
C8 Nd1 C13 C12 -116.2(3) . .
C7 Nd1 C13 C12 -152.2(2) . .
C19 Nd1 C13 C12 -55.0(3) 2_756 .
Nd1 Nd1 C13 C12 65.35(19) 2_756 .
O1 Nd1 C13 C8 -65.85(18) . .
C1 Nd1 C13 C8 -114.7(2) . .
C17 Nd1 C13 C8 76.48(16) 2_756 .
C16 Nd1 C13 C8 101.13(16) 2_756 .
C18 Nd1 C13 C8 48.57(16) 2_756 .
C20 Nd1 C13 C8 100.69(17) 2_756 .
C2 Nd1 C13 C8 -75.06(16) . .
C7 Nd1 C13 C8 -36.01(14) . .
C19 Nd1 C13 C8 61.2(2) 2_756 .
Nd1 Nd1 C13 C8 -178.46(14) 2_756 .
O1 Nd1 C13 C1 48.83(18) . .
C17 Nd1 C13 C1 -168.85(16) 2_756 .
C16 Nd1 C13 C1 -144.20(15) 2_756 .
C18 Nd1 C13 C1 163.24(15) 2_756 .
C20 Nd1 C13 C1 -144.64(14) 2_756 .
C2 Nd1 C13 C1 39.61(14) . .
C8 Nd1 C13 C1 114.7(2) . .
C7 Nd1 C13 C1 78.66(16) . .
C19 Nd1 C13 C1 175.88(15) 2_756 .
Nd1 Nd1 C13 C1 -63.78(15) 2_756 .
C1 Si1 C16 C17 135.1(2) . .
C15 Si1 C16 C17 9.2(2) . .
C14 Si1 C16 C17 -104.6(2) . .
C1 Si1 C16 C20 -54.0(2) . .
C15 Si1 C16 C20 -179.9(2) . .
C14 Si1 C16 C20 66.3(2) . .
C1 Si1 C16 Nd1 42.99(18) . 2_756
C15 Si1 C16 Nd1 -82.90(16) . 2_756
C14 Si1 C16 Nd1 163.30(14) . 2_756
C20 C16 C17 C18 0.5(4) . .
Si1 C16 C17 C18 171.8(2) . .
Nd1 C16 C17 C18 -67.0(2) 2_756 .
C20 C16 C17 Nd1 67.5(2) . 2_756
Si1 C16 C17 Nd1 -121.19(18) . 2_756
C16 C17 C18 B1 -7.9(4) . .
Nd1 C17 C18 B1 -73.4(2) 2_756 .
C16 C17 C18 Nd1 65.5(2) . 2_756
N1 B1 C18 C17 -169.9(3) . .
C19 B1 C18 C17 12.2(4) . .
N1 B1 C18 Nd1 124.2(3) . 2_756
C19 B1 C18 Nd1 -53.6(2) . 2_756
N1 B1 C19 C20 171.6(3) . .
C18 B1 C19 C20 -10.6(4) . .
N1 B1 C19 Nd1 -126.9(3) . 2_756
C18 B1 C19 Nd1 50.9(2) . 2_756
B1 C19 C20 C16 4.5(4) . .
Nd1 C19 C20 C16 -62.1(2) 2_756 .
B1 C19 C20 Nd1 66.6(2) . 2_756
C17 C16 C20 C19 1.3(4) . .
Si1 C16 C20 C19 -170.2(2) . .
Nd1 C16 C20 C19 66.3(2) 2_756 .
C17 C16 C20 Nd1 -65.1(2) . 2_756
Si1 C16 C20 Nd1 123.45(17) . 2_756
B1 N1 C21 C22 79.8(4) . .
C23 N1 C21 C22 -98.2(4) . .
B1 N1 C23 C24 -117.5(4) . .
C21 N1 C23 C24 60.4(5) . .
C28 O1 C25 C26 41.4(3) . .
Nd1 O1 C25 C26 -135.9(2) . .
O1 C25 C26 C27 -28.1(4) . .
C25 C26 C27 C28 4.7(4) . .
C25 O1 C28 C27 -38.3(3) . .
Nd1 O1 C28 C27 139.1(2) . .
C26 C27 C28 O1 20.1(4) . .
